data_2220492
loop_
_publ_author_name
'Gao, Yajun'
'Xi, Haitao'
'Sun, Xiaoqiang'
'Fu, Yongsheng'
'Liu, Li'

_publ_section_title
;
 2,2'-(<i>p</i>-Phenylenedimethylene)bis(propane-1,3-diol)
;
_journal_coeditor_code GK2172
_journal_issue 1
_journal_name_full 'Acta Crystallographica Section E'
_journal_page_first o170
_journal_paper_doi 10.1107/S1600536808041688
_journal_volume 65
_journal_year 2009
_chemical_formula_iupac 'C14 H22 O4'
_chemical_formula_moiety 'C14 H22 O4'
_chemical_formula_sum 'C14 H22 O4'
_chemical_formula_weight 254.32
_chemical_melting_point_gt 448
_chemical_melting_point_lt 449
_chemical_name_systematic
;
2,2'-(<i>p</i>-Phenylenedimethylene)bis(propane-1,3-diol)
;
_space_group_IT_number 61
_symmetry_cell_setting orthorhombic
_symmetry_space_group_name_Hall '-P 2ac 2ab'
_symmetry_space_group_name_H-M 'P b c a'
_atom_sites_solution_hydrogens geom
_atom_sites_solution_primary direct
_atom_sites_solution_secondary difmap
_audit_creation_method SHELXL-97
_cell_angle_alpha 90.00
_cell_angle_beta 90.00
_cell_angle_gamma 90.00
_cell_formula_units_Z 4
_cell_length_a 9.939(6)
_cell_length_b 8.803(5)
_cell_length_c 15.366(9)
_cell_measurement_reflns_used 2317
_cell_measurement_temperature 291(2)
_cell_measurement_theta_max 27.14
_cell_measurement_theta_min 2.64
_cell_volume 1344.4(14)
_computing_cell_refinement 'SMART (Bruker, 2000)'
_computing_data_collection 'SMART (Bruker, 2000)'
_computing_data_reduction 'SAINT (Bruker, 2000)'
_computing_molecular_graphics 'SHELXTL (Sheldrick, 2008)'
_computing_publication_material 'SHELXTL (Sheldrick, 2008)'
_computing_structure_refinement 'SHELXTL (Sheldrick, 2008)'
_computing_structure_solution 'SHELXTL (Sheldrick, 2008)'
_diffrn_ambient_temperature 291(2)
_diffrn_measured_fraction_theta_full 0.981
_diffrn_measured_fraction_theta_max 0.981
_diffrn_measurement_device_type 'Bruker SMART APEX CCD'
_diffrn_measurement_method '\f and \w'
_diffrn_radiation_monochromator graphite
_diffrn_radiation_source 'sealed tube'
_diffrn_radiation_type MoK\a
_diffrn_radiation_wavelength 0.71073
_diffrn_reflns_av_R_equivalents 0.0568
_diffrn_reflns_av_sigmaI/netI 0.0381
_diffrn_reflns_limit_h_max 13
_diffrn_reflns_limit_h_min -5
_diffrn_reflns_limit_k_max 11
_diffrn_reflns_limit_k_min -11
_diffrn_reflns_limit_l_max 20
_diffrn_reflns_limit_l_min -20
_diffrn_reflns_number 7571
_diffrn_reflns_theta_full 28.30
_diffrn_reflns_theta_max 28.30
_diffrn_reflns_theta_min 2.65
_diffrn_standards_decay_% 0
_diffrn_standards_interval_count 0
_diffrn_standards_interval_time 0
_diffrn_standards_number 0
_exptl_absorpt_coefficient_mu 0.091
_exptl_absorpt_correction_T_max 0.98
_exptl_absorpt_correction_T_min 0.97
_exptl_absorpt_correction_type multi-scan
_exptl_absorpt_process_details '(SADABS; Bruker, 2000)'
_exptl_crystal_colour colourless
_exptl_crystal_density_diffrn 1.256
_exptl_crystal_density_method 'not measured'
_exptl_crystal_description Block
_exptl_crystal_F_000 552
_exptl_crystal_size_max 0.30
_exptl_crystal_size_mid 0.24
_exptl_crystal_size_min 0.22
_refine_diff_density_max 0.192
_refine_diff_density_min -0.167
_refine_ls_extinction_method none
_refine_ls_goodness_of_fit_ref 1.082
_refine_ls_hydrogen_treatment mixed
_refine_ls_matrix_type full
_refine_ls_number_parameters 88
_refine_ls_number_reflns 1636
_refine_ls_number_restraints 2
_refine_ls_restrained_S_all 1.082
_refine_ls_R_factor_all 0.0532
_refine_ls_R_factor_gt 0.0381
_refine_ls_shift/su_max 0.000
_refine_ls_shift/su_mean 0.000
_refine_ls_structure_factor_coef Fsqd
_refine_ls_weighting_details 'calc w=1/[\s^2^(Fo^2^)+(0.06P)^2^] where P=(Fo^2^+2Fc^2^)/3'
_refine_ls_weighting_scheme calc
_refine_ls_wR_factor_gt 0.1064
_refine_ls_wR_factor_ref 0.1149
_reflns_number_gt 1215
_reflns_number_total 1636
_reflns_threshold_expression I>2\s(I)
_cod_data_source_file gk2172.cif
_cod_data_source_block I
_cod_depositor_comments
;
The following automatic conversions were performed:
'_symmetry_cell_setting' value 'Orthorhombic' changed to 'orthorhombic'
according to '/home/saulius/struct/CIF-dictionaries/cif_core.dic'
dictionary named 'cif_core.dic' version 2.4.1 from 2010-06-29.

Automatic conversion script
Id: cif_fix_enum 1527 2010-12-29 10:47:43Z saulius 

The following automatic conversions were performed:

'_symmetry_cell_setting' value 'Orthorhombic' changed to
'orthorhombic' according to
/home/saulius/struct/CIF-dictionaries/cif_core.dic dictionary named
'cif_core.dic' version 2.4.1 from 2010-06-29.

Automatic conversion script
Id: cif_fix_values 1715 2011-07-08 13:25:40Z adriana 
;
_cod_original_cell_volume 1344.5(14)
_cod_database_code 2220492
_cod_database_fobs_code 2220492

loop_
_symmetry_equiv_pos_as_xyz
'x, y, z'
'-x+1/2, -y, z+1/2'
'-x, y+1/2, -z+1/2'
'x+1/2, -y+1/2, -z'
'-x, -y, -z'
'x-1/2, y, -z-1/2'
'x, -y-1/2, z-1/2'
'-x-1/2, y-1/2, z'

loop_
_atom_site_type_symbol
_atom_site_label
_atom_site_fract_x
_atom_site_fract_y
_atom_site_fract_z
_atom_site_U_iso_or_equiv
_atom_site_adp_type
_atom_site_calc_flag
_atom_site_refinement_flags
_atom_site_occupancy
_atom_site_disorder_assembly
_atom_site_disorder_group
C C1 1.09492(13) 0.40412(13) 0.53366(8) 0.0388(3) Uani d . 1 . .
H H1 1.1600 0.3402 0.5572 0.047 Uiso calc R 1 . .
C C2 1.09178(14) 0.55517(13) 0.55850(8) 0.0396(3) Uani d . 1 . .
H H2 1.1548 0.5910 0.5982 0.048 Uiso calc R 1 . .
C C3 0.99643(11) 0.65355(12) 0.52522(8) 0.0316(3) Uani d . 1 . .
C C4 0.99230(13) 0.81711(12) 0.55423(8) 0.0347(3) Uani d . 1 . .
H H4A 0.9288 0.8719 0.5180 0.042 Uiso calc R 1 . .
H H4B 1.0804 0.8620 0.5454 0.042 Uiso calc R 1 . .
C C5 0.95220(12) 0.83713(12) 0.64958(7) 0.0303(3) Uani d . 1 . .
H H5 1.0045 0.7646 0.6842 0.036 Uiso calc R 1 . .
C C6 0.98372(12) 0.99558(14) 0.68286(9) 0.0371(3) Uani d . 1 . .
H H6A 0.9369 1.0694 0.6471 0.045 Uiso calc R 1 . .
H H6B 0.9502 1.0053 0.7419 0.045 Uiso calc R 1 . .
C C7 0.80474(13) 0.80040(14) 0.66200(8) 0.0399(3) Uani d . 1 . .
H H7A 0.7512 0.8777 0.6333 0.048 Uiso calc R 1 . .
H H7B 0.7853 0.7039 0.6342 0.048 Uiso calc R 1 . .
O O1 1.12348(9) 1.02918(10) 0.68214(6) 0.0417(3) Uani d . 1 . .
H H1A 1.1656(18) 0.9562(18) 0.7010(10) 0.063 Uiso d . 1 . .
O O2 0.76614(10) 0.79212(10) 0.75078(6) 0.0471(3) Uani d . 1 . .
H H2A 0.8000(18) 0.7167(18) 0.7731(12) 0.071 Uiso d . 1 . .

loop_
_atom_site_aniso_label
_atom_site_aniso_U_11
_atom_site_aniso_U_22
_atom_site_aniso_U_33
_atom_site_aniso_U_12
_atom_site_aniso_U_13
_atom_site_aniso_U_23
C1 0.0425(7) 0.0340(7) 0.0399(7) 0.0101(5) -0.0108(5) -0.0035(5)
C2 0.0430(7) 0.0361(7) 0.0398(7) 0.0027(5) -0.0128(6) -0.0076(5)
C3 0.0383(7) 0.0269(6) 0.0297(6) 0.0000(5) 0.0018(5) -0.0016(4)
C4 0.0434(7) 0.0249(6) 0.0357(7) -0.0014(5) 0.0023(5) 0.0003(5)
C5 0.0335(6) 0.0231(5) 0.0343(6) 0.0006(4) 0.0004(5) -0.0012(4)
C6 0.0384(7) 0.0287(6) 0.0443(8) 0.0004(5) 0.0028(6) -0.0077(5)
C7 0.0375(7) 0.0363(6) 0.0460(7) -0.0018(5) 0.0032(6) -0.0002(5)
O1 0.0390(5) 0.0296(5) 0.0564(6) -0.0040(4) -0.0023(4) -0.0028(4)
O2 0.0485(6) 0.0379(5) 0.0550(6) 0.0090(4) 0.0188(5) 0.0089(4)

loop_
_atom_type_symbol
_atom_type_description
_atom_type_scat_dispersion_real
_atom_type_scat_dispersion_imag
_atom_type_scat_source
C C 0.0033 0.0016 'International Tables Vol C Tables 4.2.6.8 and 6.1.1.4'
H H 0.0000 0.0000 'International Tables Vol C Tables 4.2.6.8 and 6.1.1.4'
O O 0.0106 0.0060 'International Tables Vol C Tables 4.2.6.8 and 6.1.1.4'

loop_
_geom_angle_atom_site_label_1
_geom_angle_atom_site_label_2
_geom_angle_atom_site_label_3
_geom_angle_site_symmetry_1
_geom_angle_site_symmetry_3
_geom_angle
_geom_angle_publ_flag
C3 C1 C2 5_766 . 121.33(11) ?
C3 C1 H1 5_766 . 119.3 ?
C2 C1 H1 . . 119.3 ?
C3 C2 C1 . . 121.04(12) ?
C3 C2 H2 . . 119.5 ?
C1 C2 H2 . . 119.5 ?
C1 C3 C2 5_766 . 117.63(11) ?
C1 C3 C4 5_766 . 121.85(11) ?
C2 C3 C4 . . 120.51(11) ?
C3 C4 C5 . . 113.62(10) ?
C3 C4 H4A . . 108.8 ?
C5 C4 H4A . . 108.8 ?
C3 C4 H4B . . 108.8 ?
C5 C4 H4B . . 108.8 ?
H4A C4 H4B . . 107.7 ?
C7 C5 C6 . . 110.72(10) ?
C7 C5 C4 . . 110.41(10) ?
C6 C5 C4 . . 112.03(10) ?
C7 C5 H5 . . 107.8 ?
C6 C5 H5 . . 107.8 ?
C4 C5 H5 . . 107.8 ?
O1 C6 C5 . . 112.98(10) ?
O1 C6 H6A . . 109.0 ?
C5 C6 H6A . . 109.0 ?
O1 C6 H6B . . 109.0 ?
C5 C6 H6B . . 109.0 ?
H6A C6 H6B . . 107.8 ?
O2 C7 C5 . . 113.21(11) ?
O2 C7 H7A . . 108.9 ?
C5 C7 H7A . . 108.9 ?
O2 C7 H7B . . 108.9 ?
C5 C7 H7B . . 108.9 ?
H7A C7 H7B . . 107.7 ?
C6 O1 H1A . . 109.5(12) ?
C7 O2 H2A . . 109.5(12) ?

loop_
_geom_bond_atom_site_label_1
_geom_bond_atom_site_label_2
_geom_bond_site_symmetry_2
_geom_bond_distance
_geom_bond_publ_flag
C1 C3 5_766 1.3787(17) ?
C1 C2 . 1.3838(17) ?
C1 H1 . 0.9300 ?
C2 C3 . 1.3819(17) ?
C2 H2 . 0.9300 ?
C3 C4 . 1.5078(18) ?
C4 C5 . 1.5285(18) ?
C4 H4A . 0.9700 ?
C4 H4B . 0.9700 ?
C5 C7 . 1.513(2) ?
C5 C6 . 1.5183(17) ?
C5 H5 . 0.9800 ?
C6 O1 . 1.4203(18) ?
C6 H6A . 0.9700 ?
C6 H6B . 0.9700 ?
C7 O2 . 1.4190(18) ?
C7 H7A . 0.9700 ?
C7 H7B . 0.9700 ?
O1 H1A . 0.820(16) ?
O2 H2A . 0.820(17) ?

loop_
_geom_hbond_atom_site_label_D
_geom_hbond_atom_site_label_H
_geom_hbond_atom_site_label_A
_geom_hbond_site_symmetry_A
_geom_hbond_distance_DH
_geom_hbond_distance_HA
_geom_hbond_distance_DA
_geom_hbond_angle_DHA
O1 H1A O2 6_657 0.820(16) 1.906(17) 2.7254(17) 177.4(17)
O2 H2A O1 3_746 0.820(17) 1.943(17) 2.7612(17) 175.5(17)

loop_
_geom_torsion_atom_site_label_1
_geom_torsion_atom_site_label_2
_geom_torsion_atom_site_label_3
_geom_torsion_atom_site_label_4
_geom_torsion_site_symmetry_1
_geom_torsion_site_symmetry_2
_geom_torsion_site_symmetry_3
_geom_torsion_site_symmetry_4
_geom_torsion
_geom_torsion_publ_flag
C3 C1 C2 C3 5_766 . . . 0.2(2) ?
C1 C2 C3 C1 . . . 5_766 -0.2(2) ?
C1 C2 C3 C4 . . . . 178.72(12) ?
C1 C3 C4 C5 5_766 . . . 111.75(15) ?
C2 C3 C4 C5 . . . . -67.11(15) ?
C3 C4 C5 C7 . . . . -70.96(13) ?
C3 C4 C5 C6 . . . . 165.14(10) ?
C7 C5 C6 O1 . . . . 173.08(10) ?
C4 C5 C6 O1 . . . . -63.19(14) ?
C6 C5 C7 O2 . . . . -65.22(13) ?
C4 C5 C7 O2 . . . . 170.13(9) ?
